data_4517491
loop_
_publ_author_name
'Zhang, Zhi-Hui'
'Lan, Jian-Hui'
'Yuan, Li-Yong'
'Sheng, Pan-Pan'
'He, Ming-Yang'
'Zheng, Li-Rong'
'Chen, Qun'
'Chai, Zhi-Fang'
'Gibson, John K.'
'Shi, Wei-Qun'

_publ_section_title
;
 Rational Construction of Porous Metal-Organic Frameworks for Uranium(VI)
 Extraction: The Strong Periodic Tendency with a Metal Node.
;
_journal_name_full 'ACS applied materials &amp; interfaces'
_journal_paper_doi 10.1021/acsami.0c02121
_journal_year 2020
_chemical_formula_sum 'C52 H53 N2 O33 Tb3'
_chemical_formula_weight 1710.72
_space_group_crystal_system triclinic
_space_group_IT_number 2
_space_group_name_Hall '-P 1'
_space_group_name_H-M_alt 'P -1'
_atom_sites_solution_hydrogens mixed
_audit_creation_method SHELXL-2014/6
_cell_angle_alpha 65.062(4)
_cell_angle_beta 69.474(3)
_cell_angle_gamma 87.698(4)
_cell_formula_units_Z 1
_cell_length_a 11.637(3)
_cell_length_b 12.225(3)
_cell_length_c 13.590(3)
_cell_measurement_reflns_used 5792
_cell_measurement_temperature 297(2)
_cell_measurement_theta_max 26.60
_cell_measurement_theta_min 2.39
_cell_volume 1628.5(7)
_computing_cell_refinement 'Bruker SAINT'
_computing_data_collection 'Bruker APEX2'
_computing_data_reduction 'Bruker SAINT'
_computing_molecular_graphics 'Bruker SHELXTL'
_computing_publication_material 'Bruker SHELXTL'
_computing_structure_refinement 'SHELXL-2014/6 (Sheldrick, 2014)'
_computing_structure_solution 'SHELXS-97 (Sheldrick, 2008)'
_diffrn_ambient_temperature 297(2)
_diffrn_measured_fraction_theta_full 0.953
_diffrn_measured_fraction_theta_max 0.952
_diffrn_measurement_device_type 'Bruker APEX-II CCD'
_diffrn_measurement_method '\f and \w scans'
_diffrn_radiation_type MoK\a
_diffrn_radiation_wavelength 0.71073
_diffrn_reflns_av_R_equivalents 0.0253
_diffrn_reflns_av_unetI/netI 0.0414
_diffrn_reflns_Laue_measured_fraction_full 0.953
_diffrn_reflns_Laue_measured_fraction_max 0.952
_diffrn_reflns_limit_h_max 14
_diffrn_reflns_limit_h_min -14
_diffrn_reflns_limit_k_max 14
_diffrn_reflns_limit_k_min -12
_diffrn_reflns_limit_l_max 16
_diffrn_reflns_limit_l_min -16
_diffrn_reflns_number 10911
_diffrn_reflns_point_group_measured_fraction_full 0.953
_diffrn_reflns_point_group_measured_fraction_max 0.952
_diffrn_reflns_theta_full 25.242
_diffrn_reflns_theta_max 25.349
_diffrn_reflns_theta_min 1.777
_exptl_absorpt_coefficient_mu 3.312
_exptl_absorpt_correction_T_max 0.587
_exptl_absorpt_correction_T_min 0.528
_exptl_absorpt_correction_type multi-scan
_exptl_absorpt_process_details SADABS
_exptl_crystal_colour Colorless
_exptl_crystal_density_diffrn 1.744
_exptl_crystal_description Block
_exptl_crystal_F_000 838
_exptl_crystal_size_max 0.220
_exptl_crystal_size_mid 0.200
_exptl_crystal_size_min 0.180
_refine_diff_density_max 1.787
_refine_diff_density_min -1.118
_refine_diff_density_rms 0.230
_refine_ls_extinction_method none
_refine_ls_goodness_of_fit_ref 1.093
_refine_ls_hydrogen_treatment constr
_refine_ls_matrix_type full
_refine_ls_number_parameters 396
_refine_ls_number_reflns 5668
_refine_ls_number_restraints 2
_refine_ls_restrained_S_all 1.093
_refine_ls_R_factor_all 0.0466
_refine_ls_R_factor_gt 0.0370
_refine_ls_shift/su_max 0.001
_refine_ls_shift/su_mean 0.000
_refine_ls_structure_factor_coef Fsqd
_refine_ls_weighting_details 'w=1/[\s^2^(Fo^2^)+(0.0709P)^2^+10.4800P] where P=(Fo^2^+2Fc^2^)/3'
_refine_ls_weighting_scheme calc
_refine_ls_wR_factor_gt 0.1123
_refine_ls_wR_factor_ref 0.1285
_reflns_Friedel_coverage 0.000
_reflns_number_gt 4835
_reflns_number_total 5668
_reflns_threshold_expression 'I > 2\s(I)'
_cod_data_source_file am0c02121_si_002.cif
_cod_data_source_block Tb-MOF
_cod_original_cell_volume 1628.6(7)
_cod_database_code 4517491
_shelx_space_group_comment
; 
The symmetry employed for this shelxl refinement is uniquely defined 
by the following loop, which should always be used as a source of 
symmetry information in preference to the above space-group names. 
They are only intended as comments. 
;
_shelx_estimated_absorpt_t_min 0.529
_shelx_estimated_absorpt_t_max 0.587
_shelxl_version_number 2014/6

loop_
_space_group_symop_operation_xyz
'x, y, z'
'-x, -y, -z'

loop_
_atom_site_label
_atom_site_type_symbol
_atom_site_fract_x
_atom_site_fract_y
_atom_site_fract_z
_atom_site_U_iso_or_equiv
_atom_site_adp_type
_atom_site_occupancy
_atom_site_site_symmetry_order
_atom_site_calc_flag
_atom_site_refinement_flags_posn
_atom_site_refinement_flags_adp
_atom_site_refinement_flags_occupancy
_atom_site_disorder_assembly
_atom_site_disorder_group
Tb1 Tb 0.0000 1.0000 0.0000 0.01258(14) Uani 1 2 d S . P . .
Tb2 Tb 0.07443(3) 1.17002(3) 0.17260(3) 0.01260(13) Uani 1 1 d . . . . .
O1 O 0.2339(5) 0.3223(5) 0.1037(5) 0.0242(12) Uani 1 1 d . . . . .
O2 O 0.3616(6) 0.3289(5) 0.1894(6) 0.0379(16) Uani 1 1 d . . . . .
O3 O 0.0198(5) 0.6723(5) -0.0551(5) 0.0224(12) Uani 1 1 d . . . . .
O4 O 0.0626(5) 0.8439(4) -0.0555(4) 0.0170(10) Uani 1 1 d . . . . .
O5 O 0.7900(5) 0.8066(5) 0.0154(5) 0.0229(12) Uani 1 1 d . . . . .
O6 O 0.7895(5) 0.9516(5) 0.0713(6) 0.0272(13) Uani 1 1 d . . . . .
O7 O 0.2404(5) 1.0567(5) 0.2090(5) 0.0213(11) Uani 1 1 d . . . . .
O8 O 0.4220(5) 1.1302(5) 0.1920(6) 0.0293(13) Uani 1 1 d . . . . .
H8 H 0.3816 1.1809 0.2080 0.044 Uiso 0.5 1 calc R U P . .
O9 O 0.0635(5) 1.1311(5) 0.3683(5) 0.0259(12) Uani 1 1 d . . . . .
O10 O -0.0004(6) 1.3018(5) 0.2755(5) 0.0321(14) Uani 1 1 d . . . . .
O11 O -0.0326(5) 1.0290(5) 0.8119(5) 0.0235(12) Uani 1 1 d . . . . .
O12 O 0.0321(6) 1.1849(5) 0.8238(5) 0.0331(14) Uani 1 1 d . . . . .
O13 O -0.1395(6) 1.1006(7) 0.2964(6) 0.0451(18) Uani 1 1 d . . . . .
H13A H -0.1655 1.0929 0.3637 0.068 Uiso 1 1 d R U . . .
H13B H -0.1812 1.0723 0.2728 0.068 Uiso 1 1 d R U . . .
O14 O 0.337(5) 0.516(5) 0.460(5) 0.24(2) Uiso 0.5 1 d . . P . .
H14A H 0.3933 0.5178 0.4021 0.367 Uiso 0.5 1 d R U P . .
H14B H 0.3421 0.5620 0.4886 0.367 Uiso 0.5 1 d R U P . .
O15 O 0.702(2) 0.953(3) 0.300(2) 0.136(12) Uani 0.5 1 d . . P . .
H15A H 0.6268 0.9557 0.3252 0.205 Uiso 0.5 1 d R U P . .
H15B H 0.7501 0.9928 0.3080 0.205 Uiso 0.5 1 d R U P . .
O16 O 0.3394(17) 0.319(4) 0.509(4) 0.60(4) Uani 1 1 d . . . . .
H16A H 0.3638 0.3243 0.5568 0.899 Uiso 1 1 d R U . . .
H16B H 0.2937 0.3654 0.4828 0.899 Uiso 1 1 d R U . . .
O17 O 0.407(16) 0.914(17) 0.705(15) 0.81(13) Uiso 0.5 1 d . . P . .
H17A H 0.3729 0.8999 0.6668 1.212 Uiso 0.5 1 d R U P . .
H17B H 0.4529 0.8668 0.7314 1.212 Uiso 0.5 1 d R U P . .
O18 O 0.2314(14) -0.0094(17) 0.4707(11) 0.162(7) Uani 1 1 d . . . . .
H18A H 0.3046 -0.0119 0.4368 0.243 Uiso 1 1 d R U . . .
H18B H 0.1862 0.0222 0.4345 0.243 Uiso 1 1 d R U . . .
C1 C 0.1659(6) 0.6776(6) 0.0314(6) 0.0152(14) Uani 1 1 d . . . . .
C2 C 0.1812(7) 0.5581(7) 0.0607(7) 0.0188(15) Uani 1 1 d . . . . .
H2 H 0.1321 0.5097 0.0495 0.023 Uiso 1 1 calc R U . . .
C3 C 0.2714(7) 0.5084(6) 0.1080(7) 0.0182(15) Uani 1 1 d . . . . .
C4 C 0.3420(7) 0.5796(6) 0.1278(7) 0.0190(15) Uani 1 1 d . . . . .
H4 H 0.4016 0.5460 0.1590 0.023 Uiso 1 1 calc R U . . .
C5 C 0.3252(6) 0.7009(6) 0.1016(7) 0.0162(14) Uani 1 1 d . . . . .
C6 C 0.2377(6) 0.7502(6) 0.0506(7) 0.0177(15) Uani 1 1 d . . . . .
H6 H 0.2274 0.8318 0.0295 0.021 Uiso 1 1 calc R U . . .
C7 C 0.0764(6) 0.7331(6) -0.0276(6) 0.0146(14) Uani 1 1 d . . . . .
C8 C 0.2891(7) 0.3766(7) 0.1366(7) 0.0197(16) Uani 1 1 d . . . . .
C9 C 0.3994(6) 0.7816(6) 0.1204(6) 0.0161(14) Uani 1 1 d . . . . .
C10 C 0.5270(6) 0.7794(6) 0.0952(6) 0.0162(15) Uani 1 1 d . . . . .
H10 H 0.5657 0.7205 0.0738 0.019 Uiso 1 1 calc R U . . .
C11 C 0.5958(6) 0.8642(6) 0.1020(6) 0.0111(13) Uani 1 1 d . . . . .
C12 C 0.5385(6) 0.9495(6) 0.1388(6) 0.0162(14) Uani 1 1 d . . . . .
H12 H 0.5850 1.0041 0.1458 0.019 Uiso 1 1 calc R U . . .
C13 C 0.4112(6) 0.9537(6) 0.1656(6) 0.0153(14) Uani 1 1 d . . . . .
C14 C 0.3435(6) 0.8672(6) 0.1571(7) 0.0169(15) Uani 1 1 d . . . . .
H14 H 0.2585 0.8675 0.1768 0.020 Uiso 1 1 calc R U . . .
C15 C 0.7352(6) 0.8736(7) 0.0608(7) 0.0186(15) Uani 1 1 d . . . . .
C16 C 0.3506(7) 1.0521(6) 0.1925(6) 0.0186(15) Uani 1 1 d . . . . .
C17 C 0.0124(7) 1.2693(6) 0.4555(7) 0.0190(15) Uani 1 1 d . . . . .
C18 C 0.0099(8) 1.3925(7) 0.4308(7) 0.0253(18) Uani 1 1 d . . . . .
H18 H 0.0131 1.4483 0.3574 0.030 Uiso 1 1 calc R U . . .
C19 C 0.0026(8) 1.4337(7) 0.5150(6) 0.0219(17) Uani 1 1 d . . . . .
C20 C -0.0008(8) 1.3502(6) 0.6204(7) 0.0212(16) Uani 1 1 d . . . . .
H20 H -0.0048 1.3764 0.6764 0.025 Uiso 1 1 calc R U . . .
C21 C 0.0015(7) 1.2250(6) 0.6493(6) 0.0164(14) Uani 1 1 d . . . . .
C22 C 0.0071(7) 1.1847(6) 0.5670(6) 0.0177(15) Uani 1 1 d . . . . .
H22 H 0.0074 1.1024 0.5850 0.021 Uiso 1 1 calc R U . . .
C23 C 0.0257(7) 1.2290(7) 0.3624(6) 0.0196(15) Uani 1 1 d . . . . .
C24 C 0.0021(6) 1.1409(6) 0.7670(6) 0.0142(14) Uani 1 1 d . . . . .
N1 N 0.238(3) 0.613(2) 0.746(3) 0.264(15) Uiso 1 1 d D . . . .
H1A H 0.1812 0.6506 0.7789 0.317 Uiso 1 1 calc R U . . .
H1B H 0.2560 0.6504 0.6693 0.317 Uiso 1 1 calc R U . . .
C26 C 0.350(5) 0.621(6) 0.770(6) 0.47(5) Uiso 1 1 d D . . . .
H26A H 0.3435 0.7054 0.7539 0.708 Uiso 1 1 d R U . . .
H26B H 0.4242 0.6155 0.7134 0.708 Uiso 1 1 d R U . . .
H26C H 0.3535 0.5782 0.8467 0.708 Uiso 1 1 d R U . . .
C27 C 0.187(2) 0.486(2) 0.791(2) 0.159(10) Uiso 1 1 d D . . . .
H27A H 0.2282 0.4323 0.8389 0.238 Uiso 1 1 d R U . . .
H27B H 0.2009 0.4691 0.7247 0.238 Uiso 1 1 d R U . . .
H27C H 0.0998 0.4733 0.8350 0.238 Uiso 1 1 d R U . . .

loop_
_atom_site_aniso_label
_atom_site_aniso_U_11
_atom_site_aniso_U_22
_atom_site_aniso_U_33
_atom_site_aniso_U_23
_atom_site_aniso_U_13
_atom_site_aniso_U_12
Tb1 0.0137(2) 0.0107(3) 0.0144(3) -0.0052(2) -0.00663(19) 0.00201(18)
Tb2 0.01649(19) 0.0105(2) 0.0165(2) -0.00914(15) -0.00866(14) 0.00402(13)
O1 0.032(3) 0.010(3) 0.041(3) -0.014(3) -0.022(3) 0.003(2)
O2 0.055(4) 0.016(3) 0.074(5) -0.025(3) -0.054(4) 0.021(3)
O3 0.030(3) 0.018(3) 0.034(3) -0.015(3) -0.024(3) 0.008(2)
O4 0.022(3) 0.010(2) 0.024(3) -0.009(2) -0.013(2) 0.007(2)
O5 0.018(3) 0.031(3) 0.023(3) -0.018(3) -0.004(2) 0.008(2)
O6 0.016(3) 0.022(3) 0.051(4) -0.022(3) -0.013(3) 0.002(2)
O7 0.020(3) 0.016(3) 0.033(3) -0.011(2) -0.016(2) 0.011(2)
O8 0.030(3) 0.020(3) 0.055(4) -0.024(3) -0.025(3) 0.011(2)
O9 0.046(3) 0.018(3) 0.029(3) -0.019(3) -0.021(3) 0.016(3)
O10 0.061(4) 0.024(3) 0.024(3) -0.018(3) -0.022(3) 0.014(3)
O11 0.038(3) 0.009(3) 0.024(3) 0.000(2) -0.021(3) 0.000(2)
O12 0.071(4) 0.014(3) 0.020(3) -0.002(2) -0.030(3) 0.001(3)
O13 0.033(3) 0.067(5) 0.028(4) -0.021(4) -0.001(3) -0.013(3)
O15 0.110(18) 0.23(3) 0.115(19) -0.14(2) -0.016(15) -0.04(2)
O16 0.041(10) 0.66(8) 0.67(8) -0.03(6) 0.03(2) -0.01(2)
O18 0.135(12) 0.25(2) 0.070(8) -0.046(11) -0.045(8) 0.083(13)
C1 0.015(3) 0.011(3) 0.025(4) -0.010(3) -0.012(3) 0.003(3)
C2 0.022(4) 0.015(4) 0.028(4) -0.012(3) -0.015(3) 0.002(3)
C3 0.021(4) 0.006(3) 0.030(4) -0.007(3) -0.013(3) 0.004(3)
C4 0.022(4) 0.012(4) 0.032(4) -0.011(3) -0.020(3) 0.010(3)
C5 0.015(3) 0.011(4) 0.025(4) -0.008(3) -0.010(3) 0.002(3)
C6 0.019(4) 0.010(3) 0.030(4) -0.009(3) -0.015(3) 0.003(3)
C7 0.016(3) 0.010(3) 0.021(4) -0.007(3) -0.009(3) 0.003(3)
C8 0.023(4) 0.013(4) 0.030(4) -0.013(3) -0.015(3) 0.005(3)
C9 0.016(3) 0.011(3) 0.024(4) -0.007(3) -0.011(3) 0.001(3)
C10 0.021(4) 0.013(4) 0.021(4) -0.010(3) -0.013(3) 0.006(3)
C11 0.012(3) 0.008(3) 0.014(3) -0.006(3) -0.005(3) 0.001(3)
C12 0.019(3) 0.008(3) 0.025(4) -0.008(3) -0.012(3) 0.002(3)
C13 0.017(3) 0.012(4) 0.021(4) -0.010(3) -0.008(3) 0.003(3)
C14 0.014(3) 0.015(4) 0.027(4) -0.012(3) -0.010(3) 0.002(3)
C15 0.014(3) 0.017(4) 0.022(4) -0.007(3) -0.006(3) 0.004(3)
C16 0.028(4) 0.013(4) 0.020(4) -0.008(3) -0.014(3) 0.006(3)
C17 0.033(4) 0.006(3) 0.023(4) -0.011(3) -0.011(3) 0.006(3)
C18 0.055(5) 0.010(4) 0.016(4) -0.005(3) -0.018(4) 0.006(4)
C19 0.044(5) 0.012(4) 0.015(4) -0.009(3) -0.013(4) 0.006(3)
C20 0.044(5) 0.008(4) 0.018(4) -0.009(3) -0.016(4) 0.005(3)
C21 0.030(4) 0.004(3) 0.011(3) 0.002(3) -0.009(3) 0.003(3)
C22 0.032(4) 0.010(3) 0.017(4) -0.008(3) -0.013(3) 0.008(3)
C23 0.032(4) 0.014(4) 0.015(4) -0.005(3) -0.014(3) 0.005(3)
C24 0.019(3) 0.012(4) 0.011(3) -0.006(3) -0.004(3) 0.006(3)

loop_
_atom_type_symbol
_atom_type_description
_atom_type_scat_dispersion_real
_atom_type_scat_dispersion_imag
_atom_type_scat_source
C C 0.0033 0.0016 'International Tables Vol C Tables 4.2.6.8 and 6.1.1.4'
H H 0.0000 0.0000 'International Tables Vol C Tables 4.2.6.8 and 6.1.1.4'
O O 0.0106 0.0060 'International Tables Vol C Tables 4.2.6.8 and 6.1.1.4'
Tb Tb -0.1723 4.1537 'International Tables Vol C Tables 4.2.6.8 and 6.1.1.4'
N N 0.0061 0.0033 'International Tables Vol C Tables 4.2.6.8 and 6.1.1.4'

loop_
_geom_angle_atom_site_label_1
_geom_angle_atom_site_label_2
_geom_angle_atom_site_label_3
_geom_angle
_geom_angle_site_symmetry_1
_geom_angle_site_symmetry_3
_geom_angle_publ_flag
O6 Tb1 O6 180.0 2_675 1_455 ?
O6 Tb1 O4 99.80(18) 2_675 2_575 ?
O6 Tb1 O4 80.20(18) 1_455 2_575 ?
O6 Tb1 O4 80.20(18) 2_675 . ?
O6 Tb1 O4 99.80(18) 1_455 . ?
O4 Tb1 O4 180.0(2) 2_575 . ?
O6 Tb1 O12 101.4(2) 2_675 2_576 ?
O6 Tb1 O12 78.6(2) 1_455 2_576 ?
O4 Tb1 O12 107.48(19) 2_575 2_576 ?
O4 Tb1 O12 72.52(19) . 2_576 ?
O6 Tb1 O12 78.6(2) 2_675 1_554 ?
O6 Tb1 O12 101.4(2) 1_455 1_554 ?
O4 Tb1 O12 72.52(19) 2_575 1_554 ?
O4 Tb1 O12 107.48(19) . 1_554 ?
O12 Tb1 O12 180.0 2_576 1_554 ?
O6 Tb1 O11 100.3(2) 2_675 1_554 ?
O6 Tb1 O11 79.7(2) 1_455 1_554 ?
O4 Tb1 O11 113.44(17) 2_575 1_554 ?
O4 Tb1 O11 66.56(17) . 1_554 ?
O12 Tb1 O11 128.94(17) 2_576 1_554 ?
O12 Tb1 O11 51.06(17) 1_554 1_554 ?
O6 Tb1 O11 79.7(2) 2_675 2_576 ?
O6 Tb1 O11 100.3(2) 1_455 2_576 ?
O4 Tb1 O11 66.56(17) 2_575 2_576 ?
O4 Tb1 O11 113.44(17) . 2_576 ?
O12 Tb1 O11 51.06(17) 2_576 2_576 ?
O12 Tb1 O11 128.94(17) 1_554 2_576 ?
O11 Tb1 O11 180.0(2) 1_554 2_576 ?
O6 Tb1 C24 90.8(2) 2_675 2_576 ?
O6 Tb1 C24 89.2(2) 1_455 2_576 ?
O4 Tb1 C24 86.99(18) 2_575 2_576 ?
O4 Tb1 C24 93.01(18) . 2_576 ?
O12 Tb1 C24 25.32(18) 2_576 2_576 ?
O12 Tb1 C24 154.68(18) 1_554 2_576 ?
O11 Tb1 C24 154.26(18) 1_554 2_576 ?
O11 Tb1 C24 25.74(18) 2_576 2_576 ?
O6 Tb1 C24 89.2(2) 2_675 1_554 ?
O6 Tb1 C24 90.8(2) 1_455 1_554 ?
O4 Tb1 C24 93.01(18) 2_575 1_554 ?
O4 Tb1 C24 86.99(18) . 1_554 ?
O12 Tb1 C24 154.68(19) 2_576 1_554 ?
O12 Tb1 C24 25.32(18) 1_554 1_554 ?
O11 Tb1 C24 25.74(18) 1_554 1_554 ?
O11 Tb1 C24 154.26(18) 2_576 1_554 ?
C24 Tb1 C24 180.0 2_576 1_554 ?
O1 Tb2 O5 72.18(19) 1_565 2_675 ?
O1 Tb2 O7 77.49(18) 1_565 . ?
O5 Tb2 O7 75.68(18) 2_675 . ?
O1 Tb2 O13 143.1(2) 1_565 . ?
O5 Tb2 O13 138.2(2) 2_675 . ?
O7 Tb2 O13 123.4(2) . . ?
O1 Tb2 O11 142.47(19) 1_565 2_576 ?
O5 Tb2 O11 79.61(19) 2_675 2_576 ?
O7 Tb2 O11 71.84(17) . 2_576 ?
O13 Tb2 O11 73.7(2) . 2_576 ?
O1 Tb2 O3 85.77(18) 1_565 2_575 ?
O5 Tb2 O3 81.66(18) 2_675 2_575 ?
O7 Tb2 O3 155.03(19) . 2_575 ?
O13 Tb2 O3 80.8(2) . 2_575 ?
O11 Tb2 O3 114.41(16) 2_576 2_575 ?
O1 Tb2 O9 86.06(19) 1_565 . ?
O5 Tb2 O9 144.19(18) 2_675 . ?
O7 Tb2 O9 71.98(18) . . ?
O13 Tb2 O9 74.6(2) . . ?
O11 Tb2 O9 104.04(18) 2_576 . ?
O3 Tb2 O9 125.67(17) 2_575 . ?
O1 Tb2 O10 72.0(2) 1_565 . ?
O5 Tb2 O10 137.7(2) 2_675 . ?
O7 Tb2 O10 117.10(19) . . ?
O13 Tb2 O10 71.2(2) . . ?
O11 Tb2 O10 142.0(2) 2_576 . ?
O3 Tb2 O10 73.89(18) 2_575 . ?
O9 Tb2 O10 52.56(18) . . ?
O1 Tb2 O4 125.68(18) 1_565 2_575 ?
O5 Tb2 O4 71.59(17) 2_675 2_575 ?
O7 Tb2 O4 128.74(16) . 2_575 ?
O13 Tb2 O4 67.99(19) . 2_575 ?
O11 Tb2 O4 64.33(16) 2_576 2_575 ?
O3 Tb2 O4 50.10(15) 2_575 2_575 ?
O9 Tb2 O4 142.59(18) . 2_575 ?
O10 Tb2 O4 113.73(18) . 2_575 ?
O1 Tb2 C7 106.79(19) 1_565 2_575 ?
O5 Tb2 C7 76.59(19) 2_675 2_575 ?
O7 Tb2 C7 148.96(18) . 2_575 ?
O13 Tb2 C7 71.7(2) . 2_575 ?
O11 Tb2 C7 89.69(18) 2_576 2_575 ?
O3 Tb2 C7 24.73(17) 2_575 2_575 ?
O9 Tb2 C7 138.17(19) . 2_575 ?
O10 Tb2 C7 92.91(19) . 2_575 ?
O4 Tb2 C7 25.43(16) 2_575 2_575 ?
C8 O1 Tb2 142.3(6) . 1_545 ?
C7 O3 Tb2 100.9(4) . 2_575 ?
C7 O4 Tb1 149.5(5) . . ?
C7 O4 Tb2 89.4(4) . 2_575 ?
Tb1 O4 Tb2 107.06(18) . 2_575 ?
C15 O5 Tb2 137.4(5) . 2_675 ?
C15 O6 Tb1 124.9(5) . 1_655 ?
C16 O7 Tb2 150.4(5) . . ?
C16 O8 H8 109.5 . . ?
C23 O9 Tb2 94.3(4) . . ?
C23 O10 Tb2 91.2(4) . . ?
C24 O11 Tb2 160.1(5) . 2_576 ?
C24 O11 Tb1 90.5(4) . 1_556 ?
Tb2 O11 Tb1 107.51(19) 2_576 1_556 ?
C24 O12 Tb1 98.8(4) . 1_556 ?
Tb2 O13 H13A 121.2 . . ?
Tb2 O13 H13B 116.4 . . ?
H13A O13 H13B 121.3 . . ?
H14A O14 H14B 121.4 . . ?
H15A O15 H15B 121.4 . . ?
H16A O16 H16B 121.2 . . ?
H17A O17 H17B 120.9 . . ?
H18A O18 H18B 121.3 . . ?
C2 C1 C6 120.2(6) . . ?
C2 C1 C7 119.8(6) . . ?
C6 C1 C7 119.8(6) . . ?
C1 C2 C3 119.9(6) . . ?
C1 C2 H2 120.1 . . ?
C3 C2 H2 120.1 . . ?
C4 C3 C2 120.0(6) . . ?
C4 C3 C8 121.2(6) . . ?
C2 C3 C8 118.8(6) . . ?
C3 C4 C5 121.0(6) . . ?
C3 C4 H4 119.5 . . ?
C5 C4 H4 119.5 . . ?
C4 C5 C6 118.2(6) . . ?
C4 C5 C9 123.1(6) . . ?
C6 C5 C9 118.7(6) . . ?
C1 C6 C5 120.6(6) . . ?
C1 C6 H6 119.7 . . ?
C5 C6 H6 119.7 . . ?
O3 C7 O4 119.3(6) . . ?
O3 C7 C1 120.6(6) . . ?
O4 C7 C1 119.9(6) . . ?
O3 C7 Tb2 54.3(3) . 2_575 ?
O4 C7 Tb2 65.2(4) . 2_575 ?
C1 C7 Tb2 170.7(5) . 2_575 ?
O1 C8 O2 123.6(7) . . ?
O1 C8 C3 117.8(6) . . ?
O2 C8 C3 118.5(6) . . ?
C14 C9 C10 118.2(6) . . ?
C14 C9 C5 119.6(6) . . ?
C10 C9 C5 122.0(6) . . ?
C11 C10 C9 120.6(6) . . ?
C11 C10 H10 119.7 . . ?
C9 C10 H10 119.7 . . ?
C10 C11 C12 120.5(6) . . ?
C10 C11 C15 121.4(6) . . ?
C12 C11 C15 117.9(6) . . ?
C11 C12 C13 120.4(6) . . ?
C11 C12 H12 119.8 . . ?
C13 C12 H12 119.8 . . ?
C12 C13 C14 118.0(6) . . ?
C12 C13 C16 121.3(6) . . ?
C14 C13 C16 120.5(6) . . ?
C9 C14 C13 122.2(6) . . ?
C9 C14 H14 118.9 . . ?
C13 C14 H14 118.9 . . ?
O6 C15 O5 123.6(6) . . ?
O6 C15 C11 117.1(6) . . ?
O5 C15 C11 119.3(6) . . ?
O7 C16 O8 124.9(7) . . ?
O7 C16 C13 119.4(6) . . ?
O8 C16 C13 115.6(6) . . ?
C18 C17 C22 119.3(6) . . ?
C18 C17 C23 120.1(7) . . ?
C22 C17 C23 120.6(6) . . ?
C17 C18 C19 121.3(7) . . ?
C17 C18 H18 119.3 . . ?
C19 C18 H18 119.3 . . ?
C20 C19 C18 117.7(7) . . ?
C20 C19 C19 123.1(8) . 2_586 ?
C18 C19 C19 119.2(8) . 2_586 ?
C19 C20 C21 123.1(6) . . ?
C19 C20 H20 118.5 . . ?
C21 C20 H20 118.5 . . ?
C22 C21 C20 119.1(6) . . ?
C22 C21 C24 122.1(6) . . ?
C20 C21 C24 118.8(6) . . ?
C21 C22 C17 119.5(6) . . ?
C21 C22 H22 120.3 . . ?
C17 C22 H22 120.3 . . ?
O9 C23 O10 121.7(7) . . ?
O9 C23 C17 121.5(6) . . ?
O10 C23 C17 116.8(6) . . ?
O12 C24 O11 119.7(6) . . ?
O12 C24 C21 118.6(6) . . ?
O11 C24 C21 121.6(6) . . ?
O12 C24 Tb1 55.9(4) . 1_556 ?
O11 C24 Tb1 63.8(4) . 1_556 ?
C21 C24 Tb1 174.0(5) . 1_556 ?
C27 N1 C26 112(4) . . ?
C27 N1 H1A 109.3 . . ?
C26 N1 H1A 109.3 . . ?
C27 N1 H1B 109.3 . . ?
C26 N1 H1B 109.3 . . ?
H1A N1 H1B 107.9 . . ?
N1 C26 H26A 90.3 . . ?
N1 C26 H26B 113.4 . . ?
H26A C26 H26B 109.5 . . ?
N1 C26 H26C 122.7 . . ?
H26A C26 H26C 109.5 . . ?
H26B C26 H26C 109.5 . . ?
N1 C27 H27A 110.0 . . ?
N1 C27 H27B 107.7 . . ?
H27A C27 H27B 109.5 . . ?
N1 C27 H27C 110.7 . . ?
H27A C27 H27C 109.5 . . ?
H27B C27 H27C 109.5 . . ?

loop_
_geom_bond_atom_site_label_1
_geom_bond_atom_site_label_2
_geom_bond_distance
_geom_bond_site_symmetry_2
_geom_bond_publ_flag
Tb1 O6 2.293(5) 2_675 ?
Tb1 O6 2.293(5) 1_455 ?
Tb1 O4 2.336(5) 2_575 ?
Tb1 O4 2.336(5) . ?
Tb1 O12 2.421(5) 2_576 ?
Tb1 O12 2.421(5) 1_554 ?
Tb1 O11 2.591(5) 1_554 ?
Tb1 O11 2.591(5) 2_576 ?
Tb1 C24 2.889(7) 2_576 ?
Tb1 C24 2.889(7) 1_554 ?
Tb2 O1 2.319(5) 1_565 ?
Tb2 O5 2.385(5) 2_675 ?
Tb2 O7 2.402(5) . ?
Tb2 O13 2.403(6) . ?
Tb2 O11 2.406(5) 2_576 ?
Tb2 O3 2.435(5) 2_575 ?
Tb2 O9 2.453(5) . ?
Tb2 O10 2.499(5) . ?
Tb2 O4 2.671(5) 2_575 ?
Tb2 C7 2.943(7) 2_575 ?
O1 C8 1.240(9) . ?
O1 Tb2 2.319(5) 1_545 ?
O2 C8 1.265(9) . ?
O3 C7 1.254(8) . ?
O3 Tb2 2.435(5) 2_575 ?
O4 C7 1.264(8) . ?
O4 Tb2 2.671(5) 2_575 ?
O5 C15 1.252(9) . ?
O5 Tb2 2.385(5) 2_675 ?
O6 C15 1.247(9) . ?
O6 Tb1 2.293(5) 1_655 ?
O7 C16 1.225(9) . ?
O8 C16 1.287(9) . ?
O8 H8 0.8200 . ?
O9 C23 1.238(9) . ?
O10 C23 1.273(9) . ?
O11 C24 1.255(9) . ?
O11 Tb2 2.406(5) 2_576 ?
O11 Tb1 2.591(5) 1_556 ?
O12 C24 1.250(9) . ?
O12 Tb1 2.421(5) 1_556 ?
O13 H13A 0.8205 . ?
O13 H13B 0.8203 . ?
O14 H14A 0.8200 . ?
O14 H14B 0.8200 . ?
O15 H15A 0.8200 . ?
O15 H15B 0.8200 . ?
O16 H16A 0.8203 . ?
O16 H16B 0.8201 . ?
O17 H17A 0.8218 . ?
O17 H17B 0.8228 . ?
O18 H18A 0.8203 . ?
O18 H18B 0.8199 . ?
C1 C2 1.364(10) . ?
C1 C6 1.401(9) . ?
C1 C7 1.502(9) . ?
C2 C3 1.406(10) . ?
C2 H2 0.9300 . ?
C3 C4 1.383(10) . ?
C3 C8 1.514(9) . ?
C4 C5 1.395(10) . ?
C4 H4 0.9300 . ?
C5 C6 1.404(10) . ?
C5 C9 1.490(9) . ?
C6 H6 0.9300 . ?
C7 Tb2 2.943(7) 2_575 ?
C9 C14 1.387(10) . ?
C9 C10 1.403(10) . ?
C10 C11 1.388(9) . ?
C10 H10 0.9300 . ?
C11 C12 1.391(9) . ?
C11 C15 1.510(9) . ?
C12 C13 1.401(10) . ?
C12 H12 0.9300 . ?
C13 C14 1.410(9) . ?
C13 C16 1.483(9) . ?
C14 H14 0.9300 . ?
C17 C18 1.400(10) . ?
C17 C22 1.410(10) . ?
C17 C23 1.500(10) . ?
C18 C19 1.408(10) . ?
C18 H18 0.9300 . ?
C19 C20 1.351(11) . ?
C19 C19 1.500(14) 2_586 ?
C20 C21 1.412(10) . ?
C20 H20 0.9300 . ?
C21 C22 1.382(10) . ?
C21 C24 1.495(10) . ?
C22 H22 0.9300 . ?
C24 Tb1 2.889(7) 1_556 ?
N1 C27 1.469(10) . ?
N1 C26 1.474(10) . ?
N1 H1A 0.8900 . ?
N1 H1B 0.8900 . ?
C26 H26A 0.9600 . ?
C26 H26B 0.9600 . ?
C26 H26C 0.9600 . ?
C27 H27A 0.9600 . ?
C27 H27B 0.9600 . ?
C27 H27C 0.9600 . ?

loop_
_geom_hbond_atom_site_label_D
_geom_hbond_atom_site_label_H
_geom_hbond_atom_site_label_A
_geom_hbond_distance_DH
_geom_hbond_distance_HA
_geom_hbond_distance_DA
_geom_hbond_angle_DHA
_geom_hbond_site_symmetry_A
C27 H27C O3 0.96 2.62 3.30(3) 128.6 2_566
C26 H26A O17 0.96 2.42 3.33(17) 158.4 .
N1 H1A O10 0.89 2.44 2.98(4) 119.9 2_576
N1 H1A O3 0.89 2.49 3.31(4) 154.9 1_556
O18 H18B O9 0.82 2.09 2.886(14) 164.2 1_545
O17 H17B O8 0.82 2.07 2.73(16) 136.2 2_676
O17 H17A O13 0.82 2.58 3.13(16) 125.6 2_576
O16 H16B O14 0.82 1.79 2.21(6) 110.1 .
O15 H15B O13 0.82 1.80 2.61(2) 168.6 1_655
O15 H15A O17 0.82 1.55 2.02(16) 113.2 2_676
O13 H13B O17 0.82 2.55 3.13(17) 129.4 2_576
O13 H13B O15 0.82 1.86 2.61(2) 150.3 1_455
O13 H13A O18 0.82 1.90 2.675(14) 157.0 2_566
O8 H8 O2 0.82 1.74 2.492(7) 152.4 1_565
C27 H27C O3 0.96 2.62 3.30(3) 128.6 2_566
C26 H26A O17 0.96 2.42 3.33(17) 158.4 .
N1 H1A O10 0.89 2.44 2.98(4) 119.9 2_576
N1 H1A O3 0.89 2.49 3.31(4) 154.9 1_556
O18 H18B O9 0.82 2.09 2.886(14) 164.2 1_545
O17 H17B O8 0.82 2.07 2.73(16) 136.2 2_676
O17 H17A O13 0.82 2.58 3.13(16) 125.6 2_576
O16 H16B O14 0.82 1.79 2.21(6) 110.1 .
O15 H15B O13 0.82 1.80 2.61(2) 168.6 1_655
O15 H15A O17 0.82 1.55 2.02(16) 113.2 2_676
O13 H13B O17 0.82 2.55 3.13(17) 129.4 2_576
O13 H13B O15 0.82 1.86 2.61(2) 150.3 1_455
O13 H13A O18 0.82 1.90 2.675(14) 157.0 2_566
O8 H8 O2 0.82 1.74 2.492(7) 152.4 1_565
O8 H8 O2 0.82 1.74 2.492(7) 152.4 1_565
O13 H13A O18 0.82 1.90 2.675(14) 157.0 2_566
O13 H13B O15 0.82 1.86 2.61(2) 150.3 1_455
O13 H13B O17 0.82 2.55 3.13(17) 129.4 2_576
O15 H15A O17 0.82 1.55 2.02(16) 113.2 2_676
O15 H15B O13 0.82 1.80 2.61(2) 168.6 1_655
O16 H16B O14 0.82 1.79 2.21(6) 110.1 .
O17 H17A O13 0.82 2.58 3.13(16) 125.6 2_576
O17 H17B O8 0.82 2.07 2.73(16) 136.2 2_676
O18 H18B O9 0.82 2.09 2.886(14) 164.2 1_545
N1 H1A O3 0.89 2.49 3.31(4) 154.9 1_556
N1 H1A O10 0.89 2.44 2.98(4) 119.9 2_576
C26 H26A O17 0.96 2.42 3.33(17) 158.4 .
C27 H27C O3 0.96 2.62 3.30(3) 128.6 2_566

loop_
_geom_torsion_atom_site_label_1
_geom_torsion_atom_site_label_2
_geom_torsion_atom_site_label_3
_geom_torsion_atom_site_label_4
_geom_torsion
_geom_torsion_site_symmetry_1
_geom_torsion_site_symmetry_2
_geom_torsion_site_symmetry_3
_geom_torsion_site_symmetry_4
_geom_torsion_publ_flag
C6 C1 C2 C3 -1.4(11) . . . . ?
C7 C1 C2 C3 175.3(7) . . . . ?
C1 C2 C3 C4 1.8(12) . . . . ?
C1 C2 C3 C8 -178.2(7) . . . . ?
C2 C3 C4 C5 0.1(12) . . . . ?
C8 C3 C4 C5 -179.9(7) . . . . ?
C3 C4 C5 C6 -2.3(11) . . . . ?
C3 C4 C5 C9 -179.6(7) . . . . ?
C2 C1 C6 C5 -0.8(11) . . . . ?
C7 C1 C6 C5 -177.6(7) . . . . ?
C4 C5 C6 C1 2.6(11) . . . . ?
C9 C5 C6 C1 -180.0(7) . . . . ?
Tb2 O3 C7 O4 5.7(7) 2_575 . . . ?
Tb2 O3 C7 C1 -170.6(6) 2_575 . . . ?
Tb1 O4 C7 O3 119.0(8) . . . . ?
Tb2 O4 C7 O3 -5.1(7) 2_575 . . . ?
Tb1 O4 C7 C1 -64.7(11) . . . . ?
Tb2 O4 C7 C1 171.2(6) 2_575 . . . ?
Tb1 O4 C7 Tb2 124.1(8) . . . 2_575 ?
C2 C1 C7 O3 -3.3(11) . . . . ?
C6 C1 C7 O3 173.5(7) . . . . ?
C2 C1 C7 O4 -179.6(7) . . . . ?
C6 C1 C7 O4 -2.8(11) . . . . ?
Tb2 O1 C8 O2 71.5(12) 1_545 . . . ?
Tb2 O1 C8 C3 -110.5(8) 1_545 . . . ?
C4 C3 C8 O1 -171.3(7) . . . . ?
C2 C3 C8 O1 8.7(11) . . . . ?
C4 C3 C8 O2 6.7(12) . . . . ?
C2 C3 C8 O2 -173.2(8) . . . . ?
C4 C5 C9 C14 -143.6(8) . . . . ?
C6 C5 C9 C14 39.1(10) . . . . ?
C4 C5 C9 C10 40.4(11) . . . . ?
C6 C5 C9 C10 -136.8(8) . . . . ?
C14 C9 C10 C11 -2.9(11) . . . . ?
C5 C9 C10 C11 173.2(7) . . . . ?
C9 C10 C11 C12 2.9(11) . . . . ?
C9 C10 C11 C15 -172.2(7) . . . . ?
C10 C11 C12 C13 -2.4(11) . . . . ?
C15 C11 C12 C13 172.9(7) . . . . ?
C11 C12 C13 C14 1.8(11) . . . . ?
C11 C12 C13 C16 -173.2(7) . . . . ?
C10 C9 C14 C13 2.4(11) . . . . ?
C5 C9 C14 C13 -173.8(7) . . . . ?
C12 C13 C14 C9 -1.8(11) . . . . ?
C16 C13 C14 C9 173.2(7) . . . . ?
Tb1 O6 C15 O5 4.3(11) 1_655 . . . ?
Tb1 O6 C15 C11 -173.4(5) 1_655 . . . ?
Tb2 O5 C15 O6 -65.7(11) 2_675 . . . ?
Tb2 O5 C15 C11 112.0(7) 2_675 . . . ?
C10 C11 C15 O6 -179.3(7) . . . . ?
C12 C11 C15 O6 5.5(10) . . . . ?
C10 C11 C15 O5 2.9(11) . . . . ?
C12 C11 C15 O5 -172.3(7) . . . . ?
Tb2 O7 C16 O8 44.9(15) . . . . ?
Tb2 O7 C16 C13 -132.2(8) . . . . ?
C12 C13 C16 O7 175.9(7) . . . . ?
C14 C13 C16 O7 1.0(11) . . . . ?
C12 C13 C16 O8 -1.5(11) . . . . ?
C14 C13 C16 O8 -176.4(7) . . . . ?
C22 C17 C18 C19 0.2(13) . . . . ?
C23 C17 C18 C19 -177.4(8) . . . . ?
C17 C18 C19 C20 0.6(13) . . . . ?
C17 C18 C19 C19 -178.7(9) . . . 2_586 ?
C18 C19 C20 C21 -0.6(13) . . . . ?
C19 C19 C20 C21 178.7(9) 2_586 . . . ?
C19 C20 C21 C22 -0.2(12) . . . . ?
C19 C20 C21 C24 177.8(8) . . . . ?
C20 C21 C22 C17 1.0(11) . . . . ?
C24 C21 C22 C17 -176.9(7) . . . . ?
C18 C17 C22 C21 -1.0(12) . . . . ?
C23 C17 C22 C21 176.6(7) . . . . ?
Tb2 O9 C23 O10 4.9(8) . . . . ?
Tb2 O9 C23 C17 -173.1(6) . . . . ?
Tb2 O10 C23 O9 -4.8(8) . . . . ?
Tb2 O10 C23 C17 173.3(6) . . . . ?
C18 C17 C23 O9 158.9(8) . . . . ?
C22 C17 C23 O9 -18.7(12) . . . . ?
C18 C17 C23 O10 -19.2(11) . . . . ?
C22 C17 C23 O10 163.2(7) . . . . ?
Tb1 O12 C24 O11 0.7(8) 1_556 . . . ?
Tb1 O12 C24 C21 177.1(5) 1_556 . . . ?
Tb2 O11 C24 O12 -155.6(11) 2_576 . . . ?
Tb1 O11 C24 O12 -0.6(7) 1_556 . . . ?
Tb2 O11 C24 C21 28.1(18) 2_576 . . . ?
Tb1 O11 C24 C21 -176.9(6) 1_556 . . . ?
Tb2 O11 C24 Tb1 -155.0(15) 2_576 . . 1_556 ?
C22 C21 C24 O12 159.8(7) . . . . ?
C20 C21 C24 O12 -18.1(11) . . . . ?
C22 C21 C24 O11 -23.9(11) . . . . ?
C20 C21 C24 O11 158.2(7) . . . . ?
